data_1567460
loop_
_publ_author_name
'Garain, Swadhin'
'Ansari, Shagufi Shagufi Naz'
'Kongasseri, Anju'
'GARAIN, BIDHAN CHANDRA'
'Pati, Swapan K.'
'George, Subi J.'

_publ_section_title
;
 Room Temperature Charge-Transfer Phosphorescence from Organic
 Donor-Acceptor Co-Crystals
;
_journal_name_full 'Chemical Science'
_journal_paper_doi 10.1039/D2SC03343G
_journal_year 2022
_chemical_formula_sum 'C4 H5 Br0.12 I0.12 N0.25 O0.5'
_chemical_formula_weight 90.43
_space_group_crystal_system triclinic
_space_group_IT_number 1
_space_group_name_Hall 'P 1'
_space_group_name_H-M_alt 'P 1'
_atom_sites_solution_hydrogens geom
_audit_block_doi 10.5517/ccdc.csd.cc2bgv5v
_audit_creation_method SHELXL-2018/3
_audit_update_record
;
2022-06-06 deposited with the CCDC.	2022-08-09 downloaded from the CCDC.
;
_cell_angle_alpha 79.981(3)
_cell_angle_beta 82.483(2)
_cell_angle_gamma 89.991(2)
_cell_formula_units_Z 8
_cell_length_a 5.6900(4)
_cell_length_b 8.3410(6)
_cell_length_c 17.5111(12)
_cell_measurement_reflns_used 9905
_cell_measurement_temperature 299(2)
_cell_measurement_theta_max 23.39
_cell_measurement_theta_min 2.38
_cell_volume 811.16(10)
_computing_cell_refinement 'Bruker SAINT'
_computing_data_collection 'Bruker APEX3'
_computing_data_reduction 'Bruker SAINT'
_computing_molecular_graphics Ortep3
_computing_publication_material Shelx97
_computing_structure_refinement 'SHELXL-2018/3 (Sheldrick, 2018)'
_computing_structure_solution 'SHELXT 2018/2 (Sheldrick, 2018)'
_diffrn_ambient_temperature 299(2)
_diffrn_detector_area_resol_mean 8
_diffrn_measured_fraction_theta_full 1.000
_diffrn_measured_fraction_theta_max 1.000
_diffrn_measurement_device_type 'Bruker SMART APEX CCD area detector'
_diffrn_measurement_method '\w and \f scans'
_diffrn_radiation_monochromator graphite
_diffrn_radiation_type MoK\a
_diffrn_radiation_wavelength 0.71073
_diffrn_reflns_av_R_equivalents 0.0329
_diffrn_reflns_av_unetI/netI 0.0299
_diffrn_reflns_Laue_measured_fraction_full 1.000
_diffrn_reflns_Laue_measured_fraction_max 1.000
_diffrn_reflns_limit_h_max 6
_diffrn_reflns_limit_h_min -6
_diffrn_reflns_limit_k_max 9
_diffrn_reflns_limit_k_min -9
_diffrn_reflns_limit_l_max 20
_diffrn_reflns_limit_l_min -20
_diffrn_reflns_number 24223
_diffrn_reflns_point_group_measured_fraction_full 0.993
_diffrn_reflns_point_group_measured_fraction_max 0.993
_diffrn_reflns_theta_full 24.995
_diffrn_reflns_theta_max 24.995
_diffrn_reflns_theta_min 2.383
_exptl_absorpt_coefficient_mu 2.255
_exptl_absorpt_correction_T_max 0.7461
_exptl_absorpt_correction_T_min 0.5182
_exptl_absorpt_correction_type multi-scan
_exptl_absorpt_process_details 'Stronge absorber'
_exptl_crystal_colour colorless
_exptl_crystal_density_diffrn 1.481
_exptl_crystal_density_method 'not measured'
_exptl_crystal_description needle
_exptl_crystal_F_000 366
_exptl_crystal_size_max 0.230
_exptl_crystal_size_mid 0.080
_exptl_crystal_size_min 0.070
_refine_diff_density_max 0.832
_refine_diff_density_min -0.453
_refine_diff_density_rms 0.089
_refine_ls_abs_structure_details
;
 Flack x determined using 1989 quotients [(I+)-(I-)]/[(I+)+(I-)]
 (Parsons, Flack and Wagner, Acta Cryst. B69 (2013) 249-259).
;
_refine_ls_abs_structure_Flack 0.502(4)
_refine_ls_extinction_method none
_refine_ls_goodness_of_fit_ref 1.014
_refine_ls_hydrogen_treatment riding
_refine_ls_matrix_type full
_refine_ls_number_parameters 344
_refine_ls_number_reflns 5650
_refine_ls_number_restraints 60
_refine_ls_restrained_S_all 1.051
_refine_ls_R_factor_all 0.0670
_refine_ls_R_factor_gt 0.0510
_refine_ls_shift/su_max 0.429
_refine_ls_shift/su_mean 0.015
_refine_ls_structure_factor_coef Fsqd
_refine_ls_weighting_details 'w=1/[\s^2^(Fo^2^)+(0.0881P)^2^+1.6411P] where P=(Fo^2^+2Fc^2^)/3'
_refine_ls_weighting_scheme calc
_refine_ls_wR_factor_gt 0.1409
_refine_ls_wR_factor_ref 0.1570
_reflns_Friedel_coverage 0.986
_reflns_Friedel_fraction_full 0.986
_reflns_Friedel_fraction_max 0.986
_reflns_number_gt 4582
_reflns_number_total 5650
_reflns_threshold_expression 'I > 2\s(I)'
_cod_data_source_file d2sc03343g2.cif
_cod_data_source_block shelx_CCDC1
_cod_original_formula_sum 'C4 H5 Br0.12 I0.12 N0.25 O0.50'
_cod_database_code 1567460
_shelx_shelxl_version_number 2018/3
_shelx_space_group_comment
;
The symmetry employed for this shelxl refinement is uniquely defined
by the following loop, which should always be used as a source of
symmetry information in preference to the above space-group names.
They are only intended as comments.
;
_shelx_estimated_absorpt_t_min 0.625
_shelx_estimated_absorpt_t_max 0.858

loop_
_space_group_symop_operation_xyz
'x, y, z'

loop_
_atom_site_label
_atom_site_type_symbol
_atom_site_fract_x
_atom_site_fract_y
_atom_site_fract_z
_atom_site_U_iso_or_equiv
_atom_site_adp_type
_atom_site_occupancy
_atom_site_site_symmetry_order
_atom_site_calc_flag
_atom_site_refinement_flags_posn
_atom_site_refinement_flags_adp
_atom_site_refinement_flags_occupancy
_atom_site_disorder_assembly
_atom_site_disorder_group
I01 I 1.3703(17) -0.2588(12) 0.6556(5) 0.0864(6) Uani 1 1 d . . . . .
Br01 Br 0.7907(17) 0.1110(12) 0.3637(5) 0.0529(4) Uani 1 1 d . . . . .
O1 O -0.206(4) 0.466(3) 0.7140(11) 0.089(5) Uani 1 1 d . . . . .
O2 O 0.482(3) 0.1980(19) 0.6492(9) 0.057(3) Uani 1 1 d . . . . .
O3 O -0.314(4) 0.646(3) 0.3745(10) 0.086(5) Uani 1 1 d . . . . .
O4 O 0.360(3) 0.387(2) 0.3080(9) 0.062(3) Uani 1 1 d . . . . .
N1 N 0.143(3) 0.309(2) 0.6989(9) 0.051(4) Uani 1 1 d . . . . .
N2 N 0.027(3) 0.529(2) 0.3180(10) 0.055(4) Uani 1 1 d . . . . .
C1 C 0.308(4) 0.272(3) 0.6386(12) 0.053(5) Uani 1 1 d . . . . .
C2 C -0.055(4) 0.409(2) 0.6716(12) 0.065(5) Uani 1 1 d . . . . .
C3 C 0.189(4) 0.289(3) 0.7798(10) 0.080(7) Uani 1 1 d . . . . .
H3A H 0.190439 0.394817 0.795636 0.096 Uiso 1 1 calc R U . . .
H3B H 0.343941 0.242358 0.784017 0.096 Uiso 1 1 calc R U . . .
C4 C -0.008(4) 0.174(2) 0.8364(8) 0.068(4) Uani 1 1 d D U . . .
H4 H -0.167030 0.218718 0.838004 0.082 Uiso 1 1 calc R U . . .
C5 C 0.090140 0.147520 0.919000 0.200(17) Uani 1 1 d D U . . .
H5A H 0.261443 0.139646 0.912135 0.240 Uiso 1 1 calc R U . . .
H5B H 0.022036 0.048797 0.952207 0.240 Uiso 1 1 calc R U . . .
C6 C 0.005400 0.315001 0.959200 0.197(15) Uani 1 1 d D U . . .
H6A H -0.068983 0.390303 0.922290 0.295 Uiso 1 1 calc R U . . .
H6B H 0.142299 0.366517 0.972046 0.295 Uiso 1 1 calc R U . . .
H6C H -0.104621 0.282072 1.005798 0.295 Uiso 1 1 calc R U . . .
C7 C 0.006(5) 0.012(3) 0.8157(15) 0.100(6) Uani 1 1 d D U . . .
H7A H 0.162624 -0.029779 0.821350 0.120 Uiso 1 1 calc R U . . .
H7B H -0.016690 0.020498 0.761141 0.120 Uiso 1 1 calc R U . . .
C8 C -0.170(5) -0.102(3) 0.8634(17) 0.129(9) Uani 1 1 d D U . . .
H8A H -0.076397 -0.173080 0.897141 0.154 Uiso 1 1 calc R U . . .
H8B H -0.258775 -0.036500 0.897079 0.154 Uiso 1 1 calc R U . . .
C9 C -0.341(7) -0.207(4) 0.849(2) 0.170(11) Uani 1 1 d D U . . .
H9A H -0.314261 -0.200910 0.792885 0.204 Uiso 1 1 calc R U . . .
H9B H -0.488206 -0.151101 0.859480 0.204 Uiso 1 1 calc R U . . .
C10 C -0.405(7) -0.373(4) 0.8777(17) 0.142(15) Uani 1 1 d . . . . .
H10A H -0.297162 -0.441088 0.851482 0.213 Uiso 1 1 calc R U . . .
H10B H -0.563404 -0.393948 0.867932 0.213 Uiso 1 1 calc R U . . .
H10C H -0.397426 -0.397716 0.932940 0.213 Uiso 1 1 calc R U . . .
C11 C 0.202(3) 0.344(2) 0.5685(10) 0.043(4) Uani 1 1 d . . . . .
C12 C -0.001(3) 0.423(2) 0.5834(10) 0.040(4) Uani 1 1 d . . . . .
C13 C -0.128(3) 0.503(2) 0.5281(10) 0.052(4) Uani 1 1 d . . . . .
H13 H -0.266480 0.556155 0.541537 0.062 Uiso 1 1 calc R U . . .
C14 C -0.047(3) 0.501(2) 0.4582(12) 0.052(4) Uani 1 1 d . . . . .
C15 C -0.126(4) 0.570(3) 0.3772(12) 0.052(5) Uani 1 1 d . . . . .
C16 C 0.202(3) 0.441(2) 0.3466(10) 0.045(4) Uani 1 1 d . . . . .
C17 C 0.173(4) 0.419(2) 0.4312(12) 0.055(5) Uani 1 1 d . . . . .
C18 C 0.301(4) 0.341(2) 0.4870(11) 0.049(4) Uani 1 1 d . . . . .
H18 H 0.441628 0.288547 0.474127 0.058 Uiso 1 1 calc R U . . .
C19 C -0.016(4) 0.562(2) 0.2346(11) 0.058(5) Uani 1 1 d . . . . .
H19A H 0.077233 0.486313 0.207733 0.069 Uiso 1 1 calc R U . . .
H19B H -0.181650 0.534915 0.233695 0.069 Uiso 1 1 calc R U . . .
C20 C 0.031170 0.722446 0.188931 0.129(9) Uani 1 1 d D U . . .
H20 H -0.091587 0.786061 0.213841 0.155 Uiso 1 1 calc DR U . . .
C21 C -0.052610 0.724900 0.105910 0.204(14) Uani 1 1 d D U . . .
H21A H -0.218827 0.692380 0.113133 0.245 Uiso 1 1 calc R U . . .
H21B H -0.037217 0.835207 0.076656 0.245 Uiso 1 1 calc R U . . .
C22 C 0.080100 0.620010 0.062000 0.26(2) Uani 1 1 d D U . . .
H22A H 0.015453 0.511138 0.077389 0.387 Uiso 1 1 calc R U . . .
H22B H 0.242325 0.621500 0.071582 0.387 Uiso 1 1 calc R U . . .
H22C H 0.072410 0.656348 0.007288 0.387 Uiso 1 1 calc R U . . .
C23 C 0.248(4) 0.811(4) 0.1956(13) 0.164(14) Uani 1 1 d D U . . .
H23A H 0.367541 0.728675 0.191856 0.197 Uiso 1 1 calc R U . . .
H23B H 0.225855 0.822351 0.250205 0.197 Uiso 1 1 calc DR U . . .
C24 C 0.377(6) 0.960(3) 0.1577(16) 0.145(13) Uani 1 1 d . . . . .
H24A H 0.542854 0.931455 0.154644 0.174 Uiso 1 1 calc R U . . .
H24B H 0.340689 0.977973 0.104325 0.174 Uiso 1 1 calc R U . . .
C25 C 0.367(4) 1.120(3) 0.1804(12) 0.087(5) Uani 1 1 d . . . . .
H25A H 0.368027 1.109054 0.236443 0.104 Uiso 1 1 calc R U . . .
H25B H 0.222239 1.172981 0.167438 0.104 Uiso 1 1 calc R U . . .
C26 C 0.583(6) 1.225(4) 0.1371(19) 0.128(11) Uani 1 1 d . . . . .
H26A H 0.718141 1.156796 0.131781 0.191 Uiso 1 1 calc R U . . .
H26B H 0.615382 1.307545 0.166206 0.191 Uiso 1 1 calc R U . . .
H26C H 0.549116 1.274593 0.086107 0.191 Uiso 1 1 calc R U . . .
C27 C 1.201(2) -0.1514(15) 0.5697(7) 0.052(4) Uani 1 1 d . . . . .
C28 C 1.292(2) -0.1562(16) 0.4924(7) 0.053(4) Uani 1 1 d . . . . .
H H 1.431289 -0.210121 0.480658 0.064 Uiso 1 1 calc R U . . .
C29 C 1.170(4) -0.079(3) 0.4334(14) 0.063(6) Uani 1 1 d . . . . .
HA H 1.230124 -0.078483 0.381378 0.075 Uiso 1 1 calc R U . . .
C30 C 0.965200 -0.004300 0.451384 0.056(5) Uani 1 1 d D U . . .
C31 C 0.875800 0.001801 0.525210 0.076(6) Uani 1 1 d D U . . .
HB H 0.733418 0.053808 0.535311 0.091 Uiso 1 1 calc R U . . .
C32 C 0.992(4) -0.068(3) 0.5867(11) 0.068(6) Uani 1 1 d . . . . .
HC H 0.933413 -0.060069 0.637984 0.081 Uiso 1 1 calc R U . . .

loop_
_atom_site_aniso_label
_atom_site_aniso_U_11
_atom_site_aniso_U_22
_atom_site_aniso_U_33
_atom_site_aniso_U_23
_atom_site_aniso_U_13
_atom_site_aniso_U_12
I01 0.0824(10) 0.0857(10) 0.0857(10) 0.0035(8) -0.0166(8) -0.0059(7)
Br01 0.0476(8) 0.0519(8) 0.0558(9) 0.0033(7) -0.0111(7) -0.0050(6)
O1 0.094(11) 0.117(13) 0.050(8) -0.019(8) 0.018(7) 0.042(10)
O2 0.061(8) 0.053(7) 0.059(8) -0.007(6) -0.019(6) 0.013(6)
O3 0.076(11) 0.122(13) 0.055(9) -0.003(8) -0.005(7) 0.019(10)
O4 0.075(9) 0.073(9) 0.039(6) -0.016(6) -0.008(6) 0.000(7)
N1 0.079(10) 0.053(8) 0.023(6) -0.002(5) -0.017(6) 0.000(7)
N2 0.059(9) 0.050(8) 0.051(8) -0.012(6) 0.012(7) -0.005(6)
C1 0.054(11) 0.046(9) 0.055(10) -0.020(8) 0.022(8) -0.016(8)
C2 0.094(15) 0.051(11) 0.049(11) -0.008(8) -0.006(10) 0.013(10)
C3 0.114(17) 0.113(17) 0.016(7) -0.011(8) -0.020(8) -0.010(13)
C4 0.090(10) 0.078(8) 0.035(6) -0.006(6) -0.010(6) -0.017(8)
C5 0.38(5) 0.129(17) 0.077(14) 0.046(12) -0.08(2) -0.15(2)
C6 0.18(3) 0.34(4) 0.079(15) -0.06(2) -0.025(16) -0.06(3)
C7 0.118(14) 0.087(11) 0.086(12) -0.014(10) 0.016(10) -0.028(10)
C8 0.17(2) 0.083(16) 0.109(18) 0.002(13) 0.041(15) -0.010(12)
C9 0.18(3) 0.16(3) 0.18(3) -0.02(2) -0.04(2) -0.003(19)
C10 0.21(3) 0.088(19) 0.11(2) -0.039(16) 0.09(2) -0.036(18)
C11 0.064(10) 0.036(7) 0.022(6) 0.004(5) 0.005(6) -0.025(7)
C12 0.045(9) 0.047(8) 0.024(7) -0.005(6) 0.001(6) -0.001(6)
C13 0.036(8) 0.072(11) 0.039(8) 0.003(8) 0.006(7) -0.003(7)
C14 0.036(8) 0.054(10) 0.068(12) -0.014(8) -0.015(7) 0.018(7)
C15 0.065(12) 0.046(9) 0.046(10) 0.001(7) -0.024(8) 0.010(8)
C16 0.040(8) 0.061(10) 0.030(8) -0.007(7) 0.005(6) -0.014(7)
C17 0.064(11) 0.041(9) 0.058(11) -0.019(8) 0.009(8) -0.007(8)
C18 0.061(10) 0.035(8) 0.054(10) -0.022(7) -0.004(8) 0.013(7)
C19 0.060(10) 0.043(8) 0.069(11) -0.006(8) -0.009(8) -0.002(7)
C20 0.16(2) 0.15(2) 0.068(11) 0.029(12) -0.037(13) -0.041(15)
C21 0.23(3) 0.26(4) 0.117(19) -0.01(2) -0.04(2) 0.00(3)
C22 0.23(4) 0.22(4) 0.24(4) 0.07(3) 0.14(3) 0.01(3)
C23 0.23(3) 0.21(3) 0.045(10) 0.021(14) -0.043(14) -0.12(2)
C24 0.23(3) 0.107(19) 0.101(16) 0.030(14) -0.079(18) -0.106(19)
C25 0.088(12) 0.093(12) 0.080(10) -0.034(9) 0.013(9) -0.008(9)
C26 0.12(2) 0.12(2) 0.15(3) -0.01(2) -0.027(18) -0.030(17)
C27 0.046(10) 0.052(10) 0.060(10) -0.005(8) -0.015(8) -0.002(8)
C28 0.035(8) 0.065(11) 0.058(10) -0.008(8) -0.006(7) -0.003(7)
C29 0.043(11) 0.066(13) 0.082(14) -0.032(11) 0.003(9) -0.014(9)
C30 0.061(12) 0.050(10) 0.056(10) -0.013(9) 0.007(8) -0.019(8)
C31 0.084(14) 0.071(13) 0.070(12) -0.026(11) 0.019(11) 0.003(11)
C32 0.083(15) 0.086(15) 0.028(8) 0.000(8) 0.002(8) 0.011(11)

loop_
_atom_type_symbol
_atom_type_description
_atom_type_scat_dispersion_real
_atom_type_scat_dispersion_imag
_atom_type_scat_source
C C 0.0033 0.0016 'International Tables Vol C Tables 4.2.6.8 and 6.1.1.4'
H H 0.0000 0.0000 'International Tables Vol C Tables 4.2.6.8 and 6.1.1.4'
Br Br -0.2901 2.4595 'International Tables Vol C Tables 4.2.6.8 and 6.1.1.4'
I I -0.4742 1.8119 'International Tables Vol C Tables 4.2.6.8 and 6.1.1.4'
N N 0.0061 0.0033 'International Tables Vol C Tables 4.2.6.8 and 6.1.1.4'
O O 0.0106 0.0060 'International Tables Vol C Tables 4.2.6.8 and 6.1.1.4'

loop_
_geom_angle_atom_site_label_1
_geom_angle_atom_site_label_2
_geom_angle_atom_site_label_3
_geom_angle
_geom_angle_site_symmetry_1
_geom_angle_site_symmetry_3
_geom_angle_publ_flag
C1 N1 C3 122.8(17) . . ?
C1 N1 C2 114.1(15) . . ?
C3 N1 C2 121.3(15) . . ?
C16 N2 C15 110.2(15) . . ?
C16 N2 C19 126.4(13) . . ?
C15 N2 C19 123.0(15) . . ?
O2 C1 N1 123.6(18) . . ?
O2 C1 C11 134.5(16) . . ?
N1 C1 C11 101.9(17) . . ?
O1 C2 N1 124.7(17) . . ?
O1 C2 C12 133.3(19) . . ?
N1 C2 C12 101.9(15) . . ?
N1 C3 C4 111.0(15) . . ?
C7 C4 C3 108.7(14) . . ?
C7 C4 C5 103.0(15) . . ?
C3 C4 C5 103.8(11) . . ?
C4 C5 C6 105.4(7) . . ?
C4 C7 C8 113.1(18) . . ?
C9 C8 C7 136(3) . . ?
C8 C9 C10 134(3) . . ?
C12 C11 C18 119.5(15) . . ?
C12 C11 C1 114.6(14) . . ?
C18 C11 C1 125.8(16) . . ?
C11 C12 C13 125.2(14) . . ?
C11 C12 C2 107.3(14) . . ?
C13 C12 C2 127.4(16) . . ?
C14 C13 C12 116.4(17) . . ?
C13 C14 C17 125.6(18) . . ?
C13 C14 C15 135.2(16) . . ?
C17 C14 C15 99.2(16) . . ?
O3 C15 N2 129.6(17) . . ?
O3 C15 C14 119.5(18) . . ?
N2 C15 C14 110.8(16) . . ?
O4 C16 N2 124.8(15) . . ?
O4 C16 C17 124.3(17) . . ?
N2 C16 C17 110.9(15) . . ?
C18 C17 C16 133.4(17) . . ?
C18 C17 C14 117.8(16) . . ?
C16 C17 C14 108.7(17) . . ?
C17 C18 C11 115.5(15) . . ?
C20 C19 N2 119.8(13) . . ?
C23 C20 C19 119.1(14) . . ?
C23 C20 C21 120.3(8) . . ?
C19 C20 C21 108.3(8) . . ?
C22 C21 C20 112.589(4) . . ?
C20 C23 C24 138(2) . . ?
C25 C24 C23 129(3) . . ?
C24 C25 C26 110(2) . . ?
C28 C27 C32 120.2(13) . . ?
C28 C27 I01 119.8(9) . . ?
C32 C27 I01 119.9(11) . . ?
C27 C28 C29 118.6(14) . . ?
C30 C29 C28 120.1(17) . . ?
C29 C30 C31 122.0(11) . . ?
C29 C30 Br01 119.5(11) . . ?
C31 C30 Br01 118.4(3) . . ?
C30 C31 C32 120.8(9) . . ?
C31 C32 C27 118.1(14) . . ?

loop_
_geom_bond_atom_site_label_1
_geom_bond_atom_site_label_2
_geom_bond_distance
_geom_bond_site_symmetry_2
_geom_bond_publ_flag
I01 C27 1.977(14) . ?
Br01 C30 2.038(10) . ?
O1 C2 1.22(2) . ?
O2 C1 1.18(2) . ?
O3 C15 1.24(2) . ?
O4 C16 1.193(19) . ?
N1 C1 1.40(2) . ?
N1 C3 1.456(16) . ?
N1 C2 1.48(2) . ?
N2 C16 1.33(2) . ?
N2 C15 1.36(2) . ?
N2 C19 1.49(2) . ?
C1 C11 1.47(3) . ?
C2 C12 1.52(2) . ?
C3 C4 1.59(2) . ?
C4 C7 1.46(2) . ?
C4 C5 1.596(15) . ?
C5 C6 1.71251(11) . ?
C7 C8 1.45(2) . ?
C8 C9 1.39(2) . ?
C9 C10 1.42(4) . ?
C11 C12 1.34(2) . ?
C11 C18 1.47(2) . ?
C12 C13 1.37(2) . ?
C13 C14 1.25(2) . ?
C14 C17 1.48(2) . ?
C14 C15 1.56(2) . ?
C16 C17 1.45(2) . ?
C17 C18 1.37(2) . ?
C19 C20 1.441(17) . ?
C20 C23 1.463(16) . ?
C20 C21 1.58498(10) . ?
C21 C22 1.41733(6) . ?
C23 C24 1.45(3) . ?
C24 C25 1.46(3) . ?
C25 C26 1.54(3) . ?
C27 C28 1.391(17) . ?
C27 C32 1.40(2) . ?
C28 C29 1.38(3) . ?
C29 C30 1.35(2) . ?
C30 C31 1.33547(8) . ?
C31 C32 1.38(2) . ?

loop_
_geom_torsion_atom_site_label_1
_geom_torsion_atom_site_label_2
_geom_torsion_atom_site_label_3
_geom_torsion_atom_site_label_4
_geom_torsion
_geom_torsion_site_symmetry_1
_geom_torsion_site_symmetry_2
_geom_torsion_site_symmetry_3
_geom_torsion_site_symmetry_4
_geom_torsion_publ_flag
C3 N1 C1 O2 13(3) . . . . ?
C2 N1 C1 O2 177.3(15) . . . . ?
C3 N1 C1 C11 -168.4(16) . . . . ?
C2 N1 C1 C11 -3.8(19) . . . . ?
C1 N1 C2 O1 -173(2) . . . . ?
C3 N1 C2 O1 -8(3) . . . . ?
C1 N1 C2 C12 4(2) . . . . ?
C3 N1 C2 C12 168.4(15) . . . . ?
C1 N1 C3 C4 -124.0(18) . . . . ?
C2 N1 C3 C4 72(2) . . . . ?
N1 C3 C4 C7 64(2) . . . . ?
N1 C3 C4 C5 172.7(14) . . . . ?
C7 C4 C5 C6 -163.9(11) . . . . ?
C3 C4 C5 C6 82.8(12) . . . . ?
C3 C4 C7 C8 -179(2) . . . . ?
C5 C4 C7 C8 71(3) . . . . ?
C4 C7 C8 C9 128(4) . . . . ?
C7 C8 C9 C10 131(4) . . . . ?
O2 C1 C11 C12 -178.6(18) . . . . ?
N1 C1 C11 C12 2.6(19) . . . . ?
O2 C1 C11 C18 -1(3) . . . . ?
N1 C1 C11 C18 -179.6(14) . . . . ?
C18 C11 C12 C13 0(2) . . . . ?
C1 C11 C12 C13 178.0(15) . . . . ?
C18 C11 C12 C2 -178.5(14) . . . . ?
C1 C11 C12 C2 -1(2) . . . . ?
O1 C2 C12 C11 175(2) . . . . ?
N1 C2 C12 C11 -1.6(19) . . . . ?
O1 C2 C12 C13 -4(4) . . . . ?
N1 C2 C12 C13 179.8(16) . . . . ?
C11 C12 C13 C14 0(2) . . . . ?
C2 C12 C13 C14 178.7(19) . . . . ?
C12 C13 C14 C17 0(3) . . . . ?
C12 C13 C14 C15 179.4(19) . . . . ?
C16 N2 C15 O3 -177.5(19) . . . . ?
C19 N2 C15 O3 -4(3) . . . . ?
C16 N2 C15 C14 -1(2) . . . . ?
C19 N2 C15 C14 172.9(14) . . . . ?
C13 C14 C15 O3 -1(3) . . . . ?
C17 C14 C15 O3 178.2(18) . . . . ?
C13 C14 C15 N2 -179(2) . . . . ?
C17 C14 C15 N2 1(2) . . . . ?
C15 N2 C16 O4 179.0(17) . . . . ?
C19 N2 C16 O4 6(3) . . . . ?
C15 N2 C16 C17 0(2) . . . . ?
C19 N2 C16 C17 -173.4(14) . . . . ?
O4 C16 C17 C18 1(3) . . . . ?
N2 C16 C17 C18 179.7(18) . . . . ?
O4 C16 C17 C14 -178.3(16) . . . . ?
N2 C16 C17 C14 1(2) . . . . ?
C13 C14 C17 C18 0(3) . . . . ?
C15 C14 C17 C18 179.9(15) . . . . ?
C13 C14 C17 C16 178.8(18) . . . . ?
C15 C14 C17 C16 -1.0(18) . . . . ?
C16 C17 C18 C11 -178.0(18) . . . . ?
C14 C17 C18 C11 1(2) . . . . ?
C12 C11 C18 C17 -1(2) . . . . ?
C1 C11 C18 C17 -178.4(15) . . . . ?
C16 N2 C19 C20 -107.7(18) . . . . ?
C15 N2 C19 C20 80(2) . . . . ?
N2 C19 C20 C23 42(2) . . . . ?
N2 C19 C20 C21 -175.1(11) . . . . ?
C23 C20 C21 C22 77.1(17) . . . . ?
C19 C20 C21 C22 -64.8(8) . . . . ?
C19 C20 C23 C24 172(4) . . . . ?
C21 C20 C23 C24 34(5) . . . . ?
C20 C23 C24 C25 95(4) . . . . ?
C23 C24 C25 C26 164(3) . . . . ?
C32 C27 C28 C29 -0.8(17) . . . . ?
I01 C27 C28 C29 -179.5(12) . . . . ?
C27 C28 C29 C30 -2(2) . . . . ?
C28 C29 C30 C31 2(2) . . . . ?
C28 C29 C30 Br01 179.3(10) . . . . ?
C29 C30 C31 C32 0.4(8) . . . . ?
Br01 C30 C31 C32 -177.2(14) . . . . ?
C30 C31 C32 C27 -3(2) . . . . ?
C28 C27 C32 C31 3(3) . . . . ?
I01 C27 C32 C31 -178.4(12) . . . . ?
